data_4101820
loop_
_publ_author_name
'Sakya S. Sen'
'Herbert W. Roesky'
'Daniel Stern'
'Julian Henn'
'Dietmar Stalke'

_publ_section_title
;
 High Yield Access to Silylene RSiCl (R = PhC(NtBu)2) and Its Reactivity
 toward Alkyne: Synthesis of Stable Disilacyclobutene
;
_journal_name_full 'Journal of the American Chemical Society'
_journal_page_first 1123
_journal_page_last 1126
_journal_paper_doi 10.1021/ja9091374
_journal_volume 132
_journal_year 2010
_chemical_formula_moiety 'C44 H56 Cl2 N4 Si2'
_chemical_formula_sum 'C44 H56 Cl2 N4 Si2'
_chemical_formula_weight 768.01
_chemical_name_systematic
; 
 ? 
;
_space_group_IT_number 14
_symmetry_cell_setting monoclinic
_symmetry_space_group_name_Hall '-P 2ybc'
_symmetry_space_group_name_H-M 'P 1 21/c 1'
_atom_sites_solution_hydrogens geom
_atom_sites_solution_primary direct
_atom_sites_solution_secondary difmap
_audit_creation_method SHELXL-97
_cell_angle_alpha 90.00
_cell_angle_beta 94.5010(10)
_cell_angle_gamma 90.00
_cell_formula_units_Z 4
_cell_length_a 13.1830(4)
_cell_length_b 13.2275(4)
_cell_length_c 24.4548(8)
_cell_measurement_reflns_used 9702
_cell_measurement_temperature 100(2)
_cell_measurement_theta_max 39.267
_cell_measurement_theta_min 2.188
_cell_volume 4251.2(2)
_computing_cell_refinement 'SAINT V7.46A (Bruker, 2008)'
_computing_data_collection 'APEX2 v2.2-0 (Bruker, 2008)'
_computing_data_reduction 'SAINT V7.46A (Bruker, 2008)'
_computing_molecular_graphics 'XSHELL v4.01 (Bruker, 2000)'
_computing_publication_material 'XSHELL v4.01 (Bruker, 2000)'
_computing_structure_refinement 'XL in SHELXTL v2008/2(Sheldrick, 2008)'
_computing_structure_solution 'XS in SHELXTL v2008/2(Sheldrick, 2008)'
_diffrn_ambient_temperature 100(2)
_diffrn_measured_fraction_theta_full 1.000
_diffrn_measured_fraction_theta_max 1.000
_diffrn_measurement_device_type 'Bruker Smart APEX2 with D8-Goniometer'
_diffrn_measurement_method 'omega scans'
_diffrn_radiation_monochromator 'Quazar multilayer mirror optics'
_diffrn_radiation_source 'micro-focus sealed tube'
_diffrn_radiation_type MoK\a
_diffrn_radiation_wavelength 0.71073
_diffrn_reflns_av_R_equivalents 0.0672
_diffrn_reflns_av_sigmaI/netI 0.0272
_diffrn_reflns_limit_h_max 23
_diffrn_reflns_limit_h_min -23
_diffrn_reflns_limit_k_max 23
_diffrn_reflns_limit_k_min -23
_diffrn_reflns_limit_l_max 43
_diffrn_reflns_limit_l_min -43
_diffrn_reflns_number 287828
_diffrn_reflns_theta_full 39.39
_diffrn_reflns_theta_max 39.39
_diffrn_reflns_theta_min 1.55
_exptl_absorpt_coefficient_mu 0.244
_exptl_absorpt_correction_T_max 0.7479
_exptl_absorpt_correction_T_min 0.6657
_exptl_absorpt_correction_type multi-scan
_exptl_absorpt_process_details 'SADABS-2008/2 (Sheldrick, 2008)'
_exptl_crystal_colour colourless
_exptl_crystal_density_diffrn 1.200
_exptl_crystal_density_method 'not measured'
_exptl_crystal_description block
_exptl_crystal_F_000 1640
_exptl_crystal_size_max 0.2
_exptl_crystal_size_mid 0.2
_exptl_crystal_size_min 0.18
_refine_diff_density_max 0.755
_refine_diff_density_min -0.351
_refine_diff_density_rms 0.073
_refine_ls_extinction_method none
_refine_ls_goodness_of_fit_ref 1.130
_refine_ls_hydrogen_treatment constr
_refine_ls_matrix_type full
_refine_ls_number_parameters 481
_refine_ls_number_reflns 25354
_refine_ls_number_restraints 0
_refine_ls_restrained_S_all 1.130
_refine_ls_R_factor_all 0.0580
_refine_ls_R_factor_gt 0.0479
_refine_ls_shift/su_max 0.002
_refine_ls_shift/su_mean 0.000
_refine_ls_structure_factor_coef Fsqd
_refine_ls_weighting_details 'calc w=1/[\s^2^(Fo^2^)+(0.0592P)^2^+1.5989P] where P=(Fo^2^+2Fc^2^)/3'
_refine_ls_weighting_scheme calc
_refine_ls_wR_factor_gt 0.1330
_refine_ls_wR_factor_ref 0.1388
_reflns_number_gt 21202
_reflns_number_total 25354
_reflns_threshold_expression >2sigma(I)
_cod_data_source_file ja9091374_si_002.cif
_cod_data_source_block p21c
_cod_original_sg_symbol_Hall -P2ybc
_cod_database_code 4101820

loop_
_symmetry_equiv_pos_as_xyz
'x, y, z'
'-x, y+1/2, -z+1/2'
'-x, -y, -z'
'x, -y-1/2, z-1/2'

loop_
_atom_site_label
_atom_site_type_symbol
_atom_site_fract_x
_atom_site_fract_y
_atom_site_fract_z
_atom_site_U_iso_or_equiv
_atom_site_adp_type
_atom_site_occupancy
_atom_site_symmetry_multiplicity
_atom_site_calc_flag
_atom_site_refinement_flags
_atom_site_disorder_assembly
_atom_site_disorder_group
Si1 Si 0.318724(19) 0.696907(19) 0.777328(10) 0.01348(4) Uani 1 1 d . . .
Si2 Si 0.191986(19) 0.823727(19) 0.775915(11) 0.01396(4) Uani 1 1 d . . .
Cl1 Cl 0.269420(18) 0.544052(16) 0.757152(10) 0.01840(4) Uani 1 1 d . . .
Cl2 Cl 0.235907(19) 0.979007(16) 0.765343(10) 0.01959(4) Uani 1 1 d . . .
N1 N 0.35401(6) 0.64672(6) 0.85334(3) 0.01680(12) Uani 1 1 d . . .
N2 N 0.45405(6) 0.71710(6) 0.79873(3) 0.01547(12) Uani 1 1 d . . .
N3 N 0.05887(6) 0.80621(6) 0.78984(3) 0.01561(12) Uani 1 1 d . . .
N4 N 0.16608(6) 0.86342(6) 0.85409(3) 0.01692(12) Uani 1 1 d . . .
C1 C 0.44923(7) 0.67317(7) 0.84877(4) 0.01587(13) Uani 1 1 d . . .
C2 C 0.53799(7) 0.65356(7) 0.88890(4) 0.01787(14) Uani 1 1 d . . .
C3 C 0.55654(8) 0.71303(9) 0.93593(4) 0.02218(17) Uani 1 1 d . . .
H3 H 0.5112 0.7663 0.9432 0.027 Uiso 1 1 calc R . .
C4 C 0.64144(9) 0.69409(10) 0.97204(5) 0.02555(19) Uani 1 1 d . . .
H4 H 0.6543 0.7347 1.0039 0.031 Uiso 1 1 calc R . .
C5 C 0.70727(9) 0.61580(9) 0.96152(5) 0.0273(2) Uani 1 1 d . . .
H5 H 0.7652 0.6029 0.9862 0.033 Uiso 1 1 calc R . .
C6 C 0.68868(9) 0.55625(9) 0.91501(6) 0.0275(2) Uani 1 1 d . . .
H6 H 0.7336 0.5024 0.9081 0.033 Uiso 1 1 calc R . .
C7 C 0.60427(8) 0.57518(8) 0.87840(5) 0.02216(17) Uani 1 1 d . . .
H7 H 0.5921 0.5348 0.8464 0.027 Uiso 1 1 calc R . .
C8 C 0.31084(8) 0.58034(8) 0.89479(4) 0.02033(16) Uani 1 1 d . . .
C9 C 0.34179(10) 0.61449(10) 0.95380(5) 0.0265(2) Uani 1 1 d . . .
H9A H 0.4129 0.5960 0.9635 0.040 Uiso 1 1 calc R . .
H9B H 0.2981 0.5813 0.9790 0.040 Uiso 1 1 calc R . .
H9C H 0.3341 0.6880 0.9565 0.040 Uiso 1 1 calc R . .
C10 C 0.34453(10) 0.47010(9) 0.88787(5) 0.0268(2) Uani 1 1 d . . .
H10A H 0.3215 0.4464 0.8510 0.040 Uiso 1 1 calc R . .
H10B H 0.3147 0.4276 0.9153 0.040 Uiso 1 1 calc R . .
H10C H 0.4189 0.4660 0.8930 0.040 Uiso 1 1 calc R . .
C11 C 0.19481(8) 0.58867(9) 0.88524(5) 0.02462(18) Uani 1 1 d . . .
H11A H 0.1746 0.6597 0.8875 0.037 Uiso 1 1 calc R . .
H11B H 0.1629 0.5496 0.9133 0.037 Uiso 1 1 calc R . .
H11C H 0.1728 0.5620 0.8488 0.037 Uiso 1 1 calc R . .
C12 C 0.53845(7) 0.77789(7) 0.77745(4) 0.01672(13) Uani 1 1 d . . .
C13 C 0.49122(8) 0.87230(8) 0.74925(5) 0.02172(16) Uani 1 1 d . . .
H13A H 0.4402 0.8518 0.7201 0.033 Uiso 1 1 calc R . .
H13B H 0.5446 0.9119 0.7335 0.033 Uiso 1 1 calc R . .
H13C H 0.4588 0.9135 0.7762 0.033 Uiso 1 1 calc R . .
C14 C 0.59257(8) 0.71346(9) 0.73662(5) 0.02492(18) Uani 1 1 d . . .
H14A H 0.6208 0.6528 0.7552 0.037 Uiso 1 1 calc R . .
H14B H 0.6477 0.7528 0.7224 0.037 Uiso 1 1 calc R . .
H14C H 0.5438 0.6935 0.7062 0.037 Uiso 1 1 calc R . .
C15 C 0.61721(8) 0.81591(8) 0.82240(5) 0.02261(17) Uani 1 1 d . . .
H15A H 0.5822 0.8497 0.8512 0.034 Uiso 1 1 calc R . .
H15B H 0.6634 0.8638 0.8065 0.034 Uiso 1 1 calc R . .
H15C H 0.6563 0.7585 0.8382 0.034 Uiso 1 1 calc R . .
C16 C 0.06938(7) 0.84317(7) 0.84202(4) 0.01551(13) Uani 1 1 d . . .
C17 C -0.01670(7) 0.86403(7) 0.87645(4) 0.01671(13) Uani 1 1 d . . .
C18 C -0.03547(8) 0.80275(9) 0.92105(4) 0.02161(16) Uani 1 1 d . . .
H18 H 0.0086 0.7478 0.9310 0.026 Uiso 1 1 calc R . .
C19 C -0.11901(9) 0.82246(11) 0.95097(5) 0.0279(2) Uani 1 1 d . . .
H19 H -0.1320 0.7808 0.9813 0.034 Uiso 1 1 calc R . .
C20 C -0.18326(9) 0.90287(11) 0.93651(6) 0.0301(2) Uani 1 1 d . . .
H20 H -0.2404 0.9159 0.9568 0.036 Uiso 1 1 calc R . .
C21 C -0.16418(9) 0.96436(9) 0.89235(6) 0.0277(2) Uani 1 1 d . . .
H21 H -0.2080 1.0197 0.8827 0.033 Uiso 1 1 calc R . .
C22 C -0.08091(8) 0.94501(7) 0.86212(5) 0.02092(16) Uani 1 1 d . . .
H22 H -0.0680 0.9869 0.8319 0.025 Uiso 1 1 calc R . .
C23 C -0.02991(7) 0.75068(7) 0.76192(4) 0.01764(14) Uani 1 1 d . . .
C24 C -0.10323(9) 0.70794(9) 0.80196(5) 0.0260(2) Uani 1 1 d . . .
H24A H -0.0647 0.6692 0.8308 0.039 Uiso 1 1 calc R . .
H24B H -0.1530 0.6636 0.7821 0.039 Uiso 1 1 calc R . .
H24C H -0.1388 0.7637 0.8186 0.039 Uiso 1 1 calc R . .
C25 C -0.08831(9) 0.82170(10) 0.72141(5) 0.0284(2) Uani 1 1 d . . .
H25A H -0.1164 0.8780 0.7415 0.043 Uiso 1 1 calc R . .
H25B H -0.1439 0.7845 0.7015 0.043 Uiso 1 1 calc R . .
H25C H -0.0421 0.8481 0.6953 0.043 Uiso 1 1 calc R . .
C26 C 0.01130(8) 0.65975(9) 0.73182(5) 0.0255(2) Uani 1 1 d . . .
H26A H 0.0578 0.6833 0.7052 0.038 Uiso 1 1 calc R . .
H26B H -0.0454 0.6230 0.7126 0.038 Uiso 1 1 calc R . .
H26C H 0.0479 0.6147 0.7584 0.038 Uiso 1 1 calc R . .
C27 C 0.21465(8) 0.92149(8) 0.90116(4) 0.01964(15) Uani 1 1 d . . .
C28 C 0.19094(9) 0.87678(10) 0.95696(4) 0.02579(19) Uani 1 1 d . . .
H28A H 0.1216 0.8955 0.9648 0.039 Uiso 1 1 calc R . .
H28B H 0.2394 0.9035 0.9858 0.039 Uiso 1 1 calc R . .
H28C H 0.1967 0.8030 0.9557 0.039 Uiso 1 1 calc R . .
C29 C 0.18191(10) 1.03299(9) 0.89888(5) 0.0266(2) Uani 1 1 d . . .
H29A H 0.1994 1.0628 0.8642 0.040 Uiso 1 1 calc R . .
H29B H 0.2172 1.0697 0.9295 0.040 Uiso 1 1 calc R . .
H29C H 0.1082 1.0375 0.9015 0.040 Uiso 1 1 calc R . .
C30 C 0.32982(8) 0.91364(9) 0.89633(5) 0.02394(18) Uani 1 1 d . . .
H30A H 0.3501 0.8424 0.8971 0.036 Uiso 1 1 calc R . .
H30B H 0.3660 0.9494 0.9271 0.036 Uiso 1 1 calc R . .
H30C H 0.3468 0.9442 0.8617 0.036 Uiso 1 1 calc R . .
C31 C 0.20896(7) 0.79368(7) 0.69974(4) 0.01530(13) Uani 1 1 d . . .
C32 C 0.29527(7) 0.73579(6) 0.70138(4) 0.01464(12) Uani 1 1 d . . .
C33 C 0.14953(7) 0.82621(7) 0.64868(4) 0.01777(14) Uani 1 1 d . . .
C34 C 0.11083(9) 0.92438(8) 0.64168(5) 0.02288(17) Uani 1 1 d . . .
H34 H 0.1242 0.9728 0.6700 0.027 Uiso 1 1 calc R . .
C35 C 0.05281(10) 0.95232(10) 0.59376(5) 0.0286(2) Uani 1 1 d . . .
H35 H 0.0289 1.0198 0.5895 0.034 Uiso 1 1 calc R . .
C36 C 0.02983(11) 0.88230(13) 0.55238(5) 0.0343(3) Uani 1 1 d . . .
H36 H -0.0095 0.9014 0.5198 0.041 Uiso 1 1 calc R . .
C37 C 0.06549(12) 0.78346(13) 0.55938(6) 0.0383(3) Uani 1 1 d . . .
H37 H 0.0489 0.7343 0.5318 0.046 Uiso 1 1 calc R . .
C38 C 0.12514(10) 0.75650(10) 0.60656(5) 0.0296(2) Uani 1 1 d . . .
H38 H 0.1499 0.6892 0.6103 0.036 Uiso 1 1 calc R . .
C39 C 0.35210(7) 0.70769(7) 0.65338(4) 0.01610(13) Uani 1 1 d . . .
C40 C 0.38065(8) 0.78241(8) 0.61678(4) 0.02097(16) Uani 1 1 d . . .
H40 H 0.3591 0.8502 0.6215 0.025 Uiso 1 1 calc R . .
C41 C 0.43984(10) 0.75927(9) 0.57372(5) 0.0264(2) Uani 1 1 d . . .
H41 H 0.4597 0.8114 0.5501 0.032 Uiso 1 1 calc R . .
C42 C 0.47004(10) 0.66006(10) 0.56522(5) 0.0271(2) Uani 1 1 d . . .
H42 H 0.5093 0.6439 0.5354 0.033 Uiso 1 1 calc R . .
C43 C 0.44213(9) 0.58492(9) 0.60083(5) 0.02478(19) Uani 1 1 d . . .
H43 H 0.4617 0.5169 0.5951 0.030 Uiso 1 1 calc R . .
C44 C 0.38556(8) 0.60870(7) 0.64496(4) 0.01961(15) Uani 1 1 d . . .
H44 H 0.3694 0.5569 0.6697 0.024 Uiso 1 1 calc R . .

loop_
_atom_site_aniso_label
_atom_site_aniso_U_11
_atom_site_aniso_U_22
_atom_site_aniso_U_33
_atom_site_aniso_U_23
_atom_site_aniso_U_13
_atom_site_aniso_U_12
Si1 0.01272(9) 0.01213(9) 0.01553(10) 0.00104(7) 0.00073(7) 0.00034(7)
Si2 0.01316(9) 0.01278(9) 0.01593(10) -0.00052(7) 0.00106(7) 0.00061(7)
Cl1 0.02082(9) 0.01291(8) 0.02158(9) 0.00028(6) 0.00243(7) -0.00162(6)
Cl2 0.02273(10) 0.01291(8) 0.02307(10) 0.00007(6) 0.00152(7) -0.00059(6)
N1 0.0159(3) 0.0165(3) 0.0179(3) 0.0040(2) 0.0008(2) -0.0006(2)
N2 0.0131(3) 0.0155(3) 0.0177(3) 0.0024(2) 0.0005(2) -0.0005(2)
N3 0.0133(3) 0.0153(3) 0.0182(3) -0.0025(2) 0.0012(2) -0.0004(2)
N4 0.0147(3) 0.0173(3) 0.0188(3) -0.0034(2) 0.0016(2) -0.0010(2)
C1 0.0156(3) 0.0143(3) 0.0175(3) 0.0020(2) -0.0003(2) 0.0009(2)
C2 0.0164(3) 0.0177(3) 0.0191(3) 0.0029(3) -0.0012(3) 0.0011(3)
C3 0.0202(4) 0.0268(4) 0.0190(4) -0.0001(3) -0.0016(3) 0.0017(3)
C4 0.0229(4) 0.0319(5) 0.0210(4) 0.0025(4) -0.0041(3) -0.0022(4)
C5 0.0212(4) 0.0282(5) 0.0311(5) 0.0090(4) -0.0075(4) -0.0010(4)
C6 0.0205(4) 0.0212(4) 0.0395(6) 0.0045(4) -0.0049(4) 0.0033(3)
C7 0.0198(4) 0.0176(4) 0.0285(4) 0.0015(3) -0.0022(3) 0.0022(3)
C8 0.0216(4) 0.0199(4) 0.0197(4) 0.0059(3) 0.0026(3) -0.0018(3)
C9 0.0298(5) 0.0301(5) 0.0196(4) 0.0055(4) 0.0021(3) -0.0041(4)
C10 0.0316(5) 0.0194(4) 0.0296(5) 0.0090(4) 0.0029(4) 0.0000(4)
C11 0.0204(4) 0.0284(5) 0.0255(4) 0.0049(4) 0.0050(3) -0.0030(3)
C12 0.0136(3) 0.0165(3) 0.0201(3) 0.0015(3) 0.0011(2) -0.0016(2)
C13 0.0193(4) 0.0189(4) 0.0266(4) 0.0062(3) -0.0002(3) -0.0026(3)
C14 0.0190(4) 0.0282(5) 0.0284(5) -0.0035(4) 0.0072(3) -0.0001(3)
C15 0.0194(4) 0.0218(4) 0.0258(4) 0.0029(3) -0.0037(3) -0.0053(3)
C16 0.0145(3) 0.0137(3) 0.0184(3) -0.0010(2) 0.0021(2) 0.0005(2)
C17 0.0155(3) 0.0164(3) 0.0185(3) -0.0016(3) 0.0026(3) 0.0002(3)
C18 0.0185(4) 0.0259(4) 0.0206(4) 0.0024(3) 0.0025(3) -0.0012(3)
C19 0.0231(4) 0.0396(6) 0.0219(4) -0.0003(4) 0.0063(3) -0.0051(4)
C20 0.0209(4) 0.0383(6) 0.0321(5) -0.0111(5) 0.0095(4) -0.0016(4)
C21 0.0199(4) 0.0230(4) 0.0405(6) -0.0078(4) 0.0056(4) 0.0031(3)
C22 0.0186(4) 0.0165(3) 0.0279(4) -0.0010(3) 0.0034(3) 0.0017(3)
C23 0.0138(3) 0.0174(3) 0.0215(4) -0.0040(3) 0.0005(3) -0.0007(3)
C24 0.0229(4) 0.0260(5) 0.0299(5) -0.0074(4) 0.0071(4) -0.0102(4)
C25 0.0213(4) 0.0310(5) 0.0315(5) 0.0011(4) -0.0069(4) 0.0024(4)
C26 0.0189(4) 0.0235(4) 0.0344(5) -0.0129(4) 0.0042(3) -0.0030(3)
C27 0.0182(4) 0.0206(4) 0.0199(4) -0.0048(3) 0.0002(3) -0.0020(3)
C28 0.0253(5) 0.0323(5) 0.0198(4) -0.0042(4) 0.0019(3) -0.0037(4)
C29 0.0279(5) 0.0212(4) 0.0303(5) -0.0095(4) 0.0008(4) -0.0004(4)
C30 0.0176(4) 0.0289(5) 0.0250(4) -0.0049(4) -0.0005(3) -0.0033(3)
C31 0.0146(3) 0.0152(3) 0.0160(3) -0.0001(2) 0.0004(2) 0.0014(2)
C32 0.0151(3) 0.0131(3) 0.0157(3) 0.0003(2) 0.0016(2) 0.0008(2)
C33 0.0163(3) 0.0200(3) 0.0167(3) 0.0007(3) -0.0001(3) 0.0042(3)
C34 0.0235(4) 0.0213(4) 0.0231(4) 0.0031(3) -0.0028(3) 0.0053(3)
C35 0.0258(5) 0.0310(5) 0.0281(5) 0.0089(4) -0.0036(4) 0.0077(4)
C36 0.0311(6) 0.0481(8) 0.0223(5) 0.0033(5) -0.0063(4) 0.0128(5)
C37 0.0404(7) 0.0473(8) 0.0247(5) -0.0103(5) -0.0129(5) 0.0166(6)
C38 0.0323(5) 0.0309(5) 0.0238(4) -0.0078(4) -0.0089(4) 0.0121(4)
C39 0.0154(3) 0.0159(3) 0.0170(3) 0.0000(2) 0.0012(2) 0.0014(2)
C40 0.0254(4) 0.0187(4) 0.0192(4) 0.0034(3) 0.0045(3) 0.0019(3)
C41 0.0313(5) 0.0280(5) 0.0210(4) 0.0040(4) 0.0090(4) 0.0010(4)
C42 0.0286(5) 0.0309(5) 0.0232(4) -0.0010(4) 0.0101(4) 0.0021(4)
C43 0.0264(5) 0.0227(4) 0.0264(5) -0.0025(3) 0.0092(4) 0.0043(3)
C44 0.0203(4) 0.0172(3) 0.0220(4) -0.0004(3) 0.0056(3) 0.0025(3)

loop_
_atom_type_symbol
_atom_type_description
_atom_type_scat_dispersion_real
_atom_type_scat_dispersion_imag
_atom_type_scat_source
C C 0.0033 0.0016 'International Tables Vol C Tables 4.2.6.8 and 6.1.1.4'
H H 0.0000 0.0000 'International Tables Vol C Tables 4.2.6.8 and 6.1.1.4'
N N 0.0061 0.0033 'International Tables Vol C Tables 4.2.6.8 and 6.1.1.4'
Si Si 0.0817 0.0704 'International Tables Vol C Tables 4.2.6.8 and 6.1.1.4'
Cl Cl 0.1484 0.1585 'International Tables Vol C Tables 4.2.6.8 and 6.1.1.4'

loop_
_geom_angle_atom_site_label_1
_geom_angle_atom_site_label_2
_geom_angle_atom_site_label_3
_geom_angle
_geom_angle_site_symmetry_1
_geom_angle_site_symmetry_3
_geom_angle_publ_flag
N2 Si1 C32 108.30(4) . . ?
N2 Si1 N1 68.46(3) . . ?
C32 Si1 N1 173.99(4) . . ?
N2 Si1 Cl1 117.83(3) . . ?
C32 Si1 Cl1 90.40(3) . . ?
N1 Si1 Cl1 86.88(3) . . ?
N2 Si1 Si2 124.71(3) . . ?
C32 Si1 Si2 74.76(3) . . ?
N1 Si1 Si2 111.25(3) . . ?
Cl1 Si1 Si2 117.322(14) . . ?
N3 Si2 C31 109.78(4) . . ?
N3 Si2 N4 67.91(3) . . ?
C31 Si2 N4 175.62(4) . . ?
N3 Si2 Cl2 114.46(3) . . ?
C31 Si2 Cl2 91.59(3) . . ?
N4 Si2 Cl2 86.18(3) . . ?
N3 Si2 Si1 126.47(3) . . ?
C31 Si2 Si1 74.54(3) . . ?
N4 Si2 Si1 109.83(3) . . ?
Cl2 Si2 Si1 118.779(14) . . ?
C1 N1 C8 129.29(8) . . ?
C1 N1 Si1 89.23(6) . . ?
C8 N1 Si1 139.28(7) . . ?
C1 N2 C12 129.04(8) . . ?
C1 N2 Si1 94.66(6) . . ?
C12 N2 Si1 135.16(6) . . ?
C16 N3 C23 128.31(8) . . ?
C16 N3 Si2 95.76(6) . . ?
C23 N3 Si2 134.69(6) . . ?
C16 N4 C27 129.13(8) . . ?
C16 N4 Si2 88.15(6) . . ?
C27 N4 Si2 140.01(6) . . ?
N1 C1 N2 107.59(8) . . ?
N1 C1 C2 127.06(8) . . ?
N2 C1 C2 125.24(8) . . ?
C7 C2 C3 119.89(9) . . ?
C7 C2 C1 118.68(9) . . ?
C3 C2 C1 121.42(9) . . ?
C4 C3 C2 120.00(10) . . ?
C4 C3 H3 120.0 . . ?
C2 C3 H3 120.0 . . ?
C5 C4 C3 119.97(11) . . ?
C5 C4 H4 120.0 . . ?
C3 C4 H4 120.0 . . ?
C4 C5 C6 120.14(10) . . ?
C4 C5 H5 119.9 . . ?
C6 C5 H5 119.9 . . ?
C5 C6 C7 120.28(11) . . ?
C5 C6 H6 119.9 . . ?
C7 C6 H6 119.9 . . ?
C2 C7 C6 119.72(10) . . ?
C2 C7 H7 120.1 . . ?
C6 C7 H7 120.1 . . ?
N1 C8 C11 106.52(8) . . ?
N1 C8 C9 112.26(9) . . ?
C11 C8 C9 108.07(9) . . ?
N1 C8 C10 110.84(9) . . ?
C11 C8 C10 110.17(9) . . ?
C9 C8 C10 108.93(9) . . ?
C8 C9 H9A 109.5 . . ?
C8 C9 H9B 109.5 . . ?
H9A C9 H9B 109.5 . . ?
C8 C9 H9C 109.5 . . ?
H9A C9 H9C 109.5 . . ?
H9B C9 H9C 109.5 . . ?
C8 C10 H10A 109.5 . . ?
C8 C10 H10B 109.5 . . ?
H10A C10 H10B 109.5 . . ?
C8 C10 H10C 109.5 . . ?
H10A C10 H10C 109.5 . . ?
H10B C10 H10C 109.5 . . ?
C8 C11 H11A 109.5 . . ?
C8 C11 H11B 109.5 . . ?
H11A C11 H11B 109.5 . . ?
C8 C11 H11C 109.5 . . ?
H11A C11 H11C 109.5 . . ?
H11B C11 H11C 109.5 . . ?
N2 C12 C14 108.94(8) . . ?
N2 C12 C13 107.85(7) . . ?
C14 C12 C13 110.70(9) . . ?
N2 C12 C15 113.93(8) . . ?
C14 C12 C15 108.99(8) . . ?
C13 C12 C15 106.42(8) . . ?
C12 C13 H13A 109.5 . . ?
C12 C13 H13B 109.5 . . ?
H13A C13 H13B 109.5 . . ?
C12 C13 H13C 109.5 . . ?
H13A C13 H13C 109.5 . . ?
H13B C13 H13C 109.5 . . ?
C12 C14 H14A 109.5 . . ?
C12 C14 H14B 109.5 . . ?
H14A C14 H14B 109.5 . . ?
C12 C14 H14C 109.5 . . ?
H14A C14 H14C 109.5 . . ?
H14B C14 H14C 109.5 . . ?
C12 C15 H15A 109.5 . . ?
C12 C15 H15B 109.5 . . ?
H15A C15 H15B 109.5 . . ?
C12 C15 H15C 109.5 . . ?
H15A C15 H15C 109.5 . . ?
H15B C15 H15C 109.5 . . ?
N4 C16 N3 108.00(8) . . ?
N4 C16 C17 127.13(8) . . ?
N3 C16 C17 124.68(8) . . ?
C22 C17 C18 120.09(9) . . ?
C22 C17 C16 118.34(9) . . ?
C18 C17 C16 121.54(9) . . ?
C19 C18 C17 119.81(10) . . ?
C19 C18 H18 120.1 . . ?
C17 C18 H18 120.1 . . ?
C20 C19 C18 120.08(11) . . ?
C20 C19 H19 120.0 . . ?
C18 C19 H19 120.0 . . ?
C19 C20 C21 120.13(10) . . ?
C19 C20 H20 119.9 . . ?
C21 C20 H20 119.9 . . ?
C20 C21 C22 120.15(11) . . ?
C20 C21 H21 119.9 . . ?
C22 C21 H21 119.9 . . ?
C17 C22 C21 119.74(10) . . ?
C17 C22 H22 120.1 . . ?
C21 C22 H22 120.1 . . ?
N3 C23 C25 109.23(8) . . ?
N3 C23 C26 108.04(8) . . ?
C25 C23 C26 110.53(9) . . ?
N3 C23 C24 113.41(8) . . ?
C25 C23 C24 109.21(9) . . ?
C26 C23 C24 106.37(9) . . ?
C23 C24 H24A 109.5 . . ?
C23 C24 H24B 109.5 . . ?
H24A C24 H24B 109.5 . . ?
C23 C24 H24C 109.5 . . ?
H24A C24 H24C 109.5 . . ?
H24B C24 H24C 109.5 . . ?
C23 C25 H25A 109.5 . . ?
C23 C25 H25B 109.5 . . ?
H25A C25 H25B 109.5 . . ?
C23 C25 H25C 109.5 . . ?
H25A C25 H25C 109.5 . . ?
H25B C25 H25C 109.5 . . ?
C23 C26 H26A 109.5 . . ?
C23 C26 H26B 109.5 . . ?
H26A C26 H26B 109.5 . . ?
C23 C26 H26C 109.5 . . ?
H26A C26 H26C 109.5 . . ?
H26B C26 H26C 109.5 . . ?
N4 C27 C30 105.90(8) . . ?
N4 C27 C29 111.42(9) . . ?
C30 C27 C29 109.80(9) . . ?
N4 C27 C28 112.48(8) . . ?
C30 C27 C28 108.22(9) . . ?
C29 C27 C28 108.93(9) . . ?
C27 C28 H28A 109.5 . . ?
C27 C28 H28B 109.5 . . ?
H28A C28 H28B 109.5 . . ?
C27 C28 H28C 109.5 . . ?
H28A C28 H28C 109.5 . . ?
H28B C28 H28C 109.5 . . ?
C27 C29 H29A 109.5 . . ?
C27 C29 H29B 109.5 . . ?
H29A C29 H29B 109.5 . . ?
C27 C29 H29C 109.5 . . ?
H29A C29 H29C 109.5 . . ?
H29B C29 H29C 109.5 . . ?
C27 C30 H30A 109.5 . . ?
C27 C30 H30B 109.5 . . ?
H30A C30 H30B 109.5 . . ?
C27 C30 H30C 109.5 . . ?
H30A C30 H30C 109.5 . . ?
H30B C30 H30C 109.5 . . ?
C32 C31 C33 124.68(8) . . ?
C32 C31 Si2 104.20(6) . . ?
C33 C31 Si2 131.06(7) . . ?
C31 C32 C39 125.80(8) . . ?
C31 C32 Si1 104.32(6) . . ?
C39 C32 Si1 129.81(6) . . ?
C34 C33 C38 117.39(9) . . ?
C34 C33 C31 122.31(9) . . ?
C38 C33 C31 120.20(9) . . ?
C35 C34 C33 121.17(11) . . ?
C35 C34 H34 119.4 . . ?
C33 C34 H34 119.4 . . ?
C36 C35 C34 120.58(11) . . ?
C36 C35 H35 119.7 . . ?
C34 C35 H35 119.7 . . ?
C35 C36 C37 118.93(11) . . ?
C35 C36 H36 120.5 . . ?
C37 C36 H36 120.5 . . ?
C38 C37 C36 120.34(13) . . ?
C38 C37 H37 119.8 . . ?
C36 C37 H37 119.8 . . ?
C37 C38 C33 121.56(12) . . ?
C37 C38 H38 119.2 . . ?
C33 C38 H38 119.2 . . ?
C44 C39 C40 117.41(9) . . ?
C44 C39 C32 122.19(8) . . ?
C40 C39 C32 120.23(8) . . ?
C41 C40 C39 121.41(10) . . ?
C41 C40 H40 119.3 . . ?
C39 C40 H40 119.3 . . ?
C42 C41 C40 120.26(10) . . ?
C42 C41 H41 119.9 . . ?
C40 C41 H41 119.9 . . ?
C43 C42 C41 119.20(10) . . ?
C43 C42 H42 120.4 . . ?
C41 C42 H42 120.4 . . ?
C42 C43 C44 120.48(10) . . ?
C42 C43 H43 119.8 . . ?
C44 C43 H43 119.8 . . ?
C43 C44 C39 121.18(9) . . ?
C43 C44 H44 119.4 . . ?
C39 C44 H44 119.4 . . ?

loop_
_geom_bond_atom_site_label_1
_geom_bond_atom_site_label_2
_geom_bond_distance
_geom_bond_site_symmetry_2
_geom_bond_publ_flag
Si1 N2 1.8389(8) . ?
Si1 C32 1.9285(9) . ?
Si1 N1 1.9943(8) . ?
Si1 Cl1 2.1688(3) . ?
Si1 Si2 2.3659(4) . ?
Si2 N3 1.8284(8) . ?
Si2 C31 1.9348(9) . ?
Si2 N4 2.0370(9) . ?
Si2 Cl2 2.1551(3) . ?
N1 C1 1.3163(12) . ?
N1 C8 1.4874(12) . ?
N2 C1 1.3605(12) . ?
N2 C12 1.4987(12) . ?
N3 C16 1.3634(12) . ?
N3 C23 1.5000(12) . ?
N4 C16 1.3134(12) . ?
N4 C27 1.4863(12) . ?
C1 C2 1.4897(13) . ?
C2 C7 1.3927(14) . ?
C2 C3 1.3991(15) . ?
C3 C4 1.3929(15) . ?
C3 H3 0.9500 . ?
C4 C5 1.3880(18) . ?
C4 H4 0.9500 . ?
C5 C6 1.3894(19) . ?
C5 H5 0.9500 . ?
C6 C7 1.3950(15) . ?
C6 H6 0.9500 . ?
C7 H7 0.9500 . ?
C8 C11 1.5330(15) . ?
C8 C9 1.5364(16) . ?
C8 C10 1.5375(16) . ?
C9 H9A 0.9800 . ?
C9 H9B 0.9800 . ?
C9 H9C 0.9800 . ?
C10 H10A 0.9800 . ?
C10 H10B 0.9800 . ?
C10 H10C 0.9800 . ?
C11 H11A 0.9800 . ?
C11 H11B 0.9800 . ?
C11 H11C 0.9800 . ?
C12 C14 1.5310(14) . ?
C12 C13 1.5347(14) . ?
C12 C15 1.5364(14) . ?
C13 H13A 0.9800 . ?
C13 H13B 0.9800 . ?
C13 H13C 0.9800 . ?
C14 H14A 0.9800 . ?
C14 H14B 0.9800 . ?
C14 H14C 0.9800 . ?
C15 H15A 0.9800 . ?
C15 H15B 0.9800 . ?
C15 H15C 0.9800 . ?
C16 C17 1.4909(13) . ?
C17 C22 1.3929(14) . ?
C17 C18 1.3966(14) . ?
C18 C19 1.3937(16) . ?
C18 H18 0.9500 . ?
C19 C20 1.388(2) . ?
C19 H19 0.9500 . ?
C20 C21 1.391(2) . ?
C20 H20 0.9500 . ?
C21 C22 1.3943(16) . ?
C21 H21 0.9500 . ?
C22 H22 0.9500 . ?
C23 C25 1.5286(15) . ?
C23 C26 1.5318(14) . ?
C23 C24 1.5366(15) . ?
C24 H24A 0.9800 . ?
C24 H24B 0.9800 . ?
C24 H24C 0.9800 . ?
C25 H25A 0.9800 . ?
C25 H25B 0.9800 . ?
C25 H25C 0.9800 . ?
C26 H26A 0.9800 . ?
C26 H26B 0.9800 . ?
C26 H26C 0.9800 . ?
C27 C30 1.5356(15) . ?
C27 C29 1.5366(16) . ?
C27 C28 1.5418(16) . ?
C28 H28A 0.9800 . ?
C28 H28B 0.9800 . ?
C28 H28C 0.9800 . ?
C29 H29A 0.9800 . ?
C29 H29B 0.9800 . ?
C29 H29C 0.9800 . ?
C30 H30A 0.9800 . ?
C30 H30B 0.9800 . ?
C30 H30C 0.9800 . ?
C31 C32 1.3694(12) . ?
C31 C33 1.4849(13) . ?
C32 C39 1.4884(12) . ?
C33 C34 1.4007(14) . ?
C33 C38 1.4008(15) . ?
C34 C35 1.3979(15) . ?
C34 H34 0.9500 . ?
C35 C36 1.388(2) . ?
C35 H35 0.9500 . ?
C36 C37 1.395(2) . ?
C36 H36 0.9500 . ?
C37 C38 1.3910(17) . ?
C37 H37 0.9500 . ?
C38 H38 0.9500 . ?
C39 C44 1.4020(13) . ?
C39 C40 1.4046(13) . ?
C40 C41 1.3929(15) . ?
C40 H40 0.9500 . ?
C41 C42 1.3917(18) . ?
C41 H41 0.9500 . ?
C42 C43 1.3898(17) . ?
C42 H42 0.9500 . ?
C43 C44 1.3950(14) . ?
C43 H43 0.9500 . ?
C44 H44 0.9500 . ?

loop_
_geom_torsion_atom_site_label_1
_geom_torsion_atom_site_label_2
_geom_torsion_atom_site_label_3
_geom_torsion_atom_site_label_4
_geom_torsion
_geom_torsion_site_symmetry_1
_geom_torsion_site_symmetry_2
_geom_torsion_site_symmetry_3
_geom_torsion_site_symmetry_4
_geom_torsion_publ_flag
N2 Si1 Si2 N3 -146.44(5) . . . . ?
C32 Si1 Si2 N3 111.60(4) . . . . ?
N1 Si1 Si2 N3 -68.55(4) . . . . ?
Cl1 Si1 Si2 N3 29.22(4) . . . . ?
N2 Si1 Si2 C31 110.13(4) . . . . ?
C32 Si1 Si2 C31 8.17(4) . . . . ?
N1 Si1 Si2 C31 -171.98(4) . . . . ?
Cl1 Si1 Si2 C31 -74.21(3) . . . . ?
N2 Si1 Si2 N4 -69.77(4) . . . . ?
C32 Si1 Si2 N4 -171.73(4) . . . . ?
N1 Si1 Si2 N4 8.12(4) . . . . ?
Cl1 Si1 Si2 N4 105.89(3) . . . . ?
N2 Si1 Si2 Cl2 26.96(4) . . . . ?
C32 Si1 Si2 Cl2 -75.00(3) . . . . ?
N1 Si1 Si2 Cl2 104.85(3) . . . . ?
Cl1 Si1 Si2 Cl2 -157.381(15) . . . . ?
N2 Si1 N1 C1 -1.66(6) . . . . ?
Cl1 Si1 N1 C1 119.95(5) . . . . ?
Si2 Si1 N1 C1 -121.88(5) . . . . ?
N2 Si1 N1 C8 -164.42(11) . . . . ?
Cl1 Si1 N1 C8 -42.81(10) . . . . ?
Si2 Si1 N1 C8 75.36(10) . . . . ?
C32 Si1 N2 C1 -172.99(5) . . . . ?
N1 Si1 N2 C1 1.62(5) . . . . ?
Cl1 Si1 N2 C1 -72.45(6) . . . . ?
Si2 Si1 N2 C1 103.19(5) . . . . ?
C32 Si1 N2 C12 19.00(10) . . . . ?
N1 Si1 N2 C12 -166.40(10) . . . . ?
Cl1 Si1 N2 C12 119.54(8) . . . . ?
Si2 Si1 N2 C12 -64.82(10) . . . . ?
C31 Si2 N3 C16 -173.33(5) . . . . ?
N4 Si2 N3 C16 2.69(5) . . . . ?
Cl2 Si2 N3 C16 -72.02(6) . . . . ?
Si1 Si2 N3 C16 101.63(5) . . . . ?
C31 Si2 N3 C23 19.18(10) . . . . ?
N4 Si2 N3 C23 -164.80(10) . . . . ?
Cl2 Si2 N3 C23 120.48(8) . . . . ?
Si1 Si2 N3 C23 -65.87(10) . . . . ?
N3 Si2 N4 C16 -2.78(5) . . . . ?
Cl2 Si2 N4 C16 115.57(5) . . . . ?
Si1 Si2 N4 C16 -125.16(5) . . . . ?
N3 Si2 N4 C27 -163.53(11) . . . . ?
Cl2 Si2 N4 C27 -45.17(10) . . . . ?
Si1 Si2 N4 C27 74.09(11) . . . . ?
C8 N1 C1 N2 167.73(9) . . . . ?
Si1 N1 C1 N2 2.20(7) . . . . ?
C8 N1 C1 C2 -8.68(16) . . . . ?
Si1 N1 C1 C2 -174.21(9) . . . . ?
C12 N2 C1 N1 166.74(9) . . . . ?
Si1 N2 C1 N1 -2.39(8) . . . . ?
C12 N2 C1 C2 -16.77(15) . . . . ?
Si1 N2 C1 C2 174.10(8) . . . . ?
N1 C1 C2 C7 101.94(12) . . . . ?
N2 C1 C2 C7 -73.86(13) . . . . ?
N1 C1 C2 C3 -79.15(13) . . . . ?
N2 C1 C2 C3 105.05(12) . . . . ?
C7 C2 C3 C4 0.28(16) . . . . ?
C1 C2 C3 C4 -178.61(10) . . . . ?
C2 C3 C4 C5 -0.40(18) . . . . ?
C3 C4 C5 C6 0.01(18) . . . . ?
C4 C5 C6 C7 0.49(19) . . . . ?
C3 C2 C7 C6 0.21(16) . . . . ?
C1 C2 C7 C6 179.14(10) . . . . ?
C5 C6 C7 C2 -0.60(18) . . . . ?
C1 N1 C8 C11 171.91(10) . . . . ?
Si1 N1 C8 C11 -30.60(14) . . . . ?
C1 N1 C8 C9 53.81(14) . . . . ?
Si1 N1 C8 C9 -148.70(9) . . . . ?
C1 N1 C8 C10 -68.24(14) . . . . ?
Si1 N1 C8 C10 89.24(12) . . . . ?
C1 N2 C12 C14 105.91(11) . . . . ?
Si1 N2 C12 C14 -89.55(10) . . . . ?
C1 N2 C12 C13 -133.89(10) . . . . ?
Si1 N2 C12 C13 30.65(12) . . . . ?
C1 N2 C12 C15 -16.00(13) . . . . ?
Si1 N2 C12 C15 148.54(8) . . . . ?
C27 N4 C16 N3 167.78(9) . . . . ?
Si2 N4 C16 N3 3.64(7) . . . . ?
C27 N4 C16 C17 -7.47(16) . . . . ?
Si2 N4 C16 C17 -171.62(9) . . . . ?
C23 N3 C16 N4 164.62(9) . . . . ?
Si2 N3 C16 N4 -4.07(8) . . . . ?
C23 N3 C16 C17 -19.99(15) . . . . ?
Si2 N3 C16 C17 171.33(8) . . . . ?
N4 C16 C17 C22 104.28(12) . . . . ?
N3 C16 C17 C22 -70.23(12) . . . . ?
N4 C16 C17 C18 -77.71(13) . . . . ?
N3 C16 C17 C18 107.78(11) . . . . ?
C22 C17 C18 C19 0.43(16) . . . . ?
C16 C17 C18 C19 -177.55(10) . . . . ?
C17 C18 C19 C20 -0.11(18) . . . . ?
C18 C19 C20 C21 -0.37(19) . . . . ?
C19 C20 C21 C22 0.52(19) . . . . ?
C18 C17 C22 C21 -0.27(16) . . . . ?
C16 C17 C22 C21 177.77(10) . . . . ?
C20 C21 C22 C17 -0.20(17) . . . . ?
C16 N3 C23 C25 104.93(11) . . . . ?
Si2 N3 C23 C25 -91.00(11) . . . . ?
C16 N3 C23 C26 -134.78(10) . . . . ?
Si2 N3 C23 C26 29.29(13) . . . . ?
C16 N3 C23 C24 -17.13(14) . . . . ?
Si2 N3 C23 C24 146.94(8) . . . . ?
C16 N4 C27 C30 175.88(10) . . . . ?
Si2 N4 C27 C30 -29.26(14) . . . . ?
C16 N4 C27 C29 -64.77(13) . . . . ?
Si2 N4 C27 C29 90.09(12) . . . . ?
C16 N4 C27 C28 57.87(14) . . . . ?
Si2 N4 C27 C28 -147.27(9) . . . . ?
N3 Si2 C31 C32 -135.26(6) . . . . ?
Cl2 Si2 C31 C32 107.99(6) . . . . ?
Si1 Si2 C31 C32 -11.48(5) . . . . ?
N3 Si2 C31 C33 47.45(10) . . . . ?
Cl2 Si2 C31 C33 -69.31(9) . . . . ?
Si1 Si2 C31 C33 171.22(9) . . . . ?
C33 C31 C32 C39 9.00(15) . . . . ?
Si2 C31 C32 C39 -168.52(7) . . . . ?
C33 C31 C32 Si1 -168.42(8) . . . . ?
Si2 C31 C32 Si1 14.06(7) . . . . ?
N2 Si1 C32 C31 -133.62(6) . . . . ?
Cl1 Si1 C32 C31 106.77(6) . . . . ?
Si2 Si1 C32 C31 -11.52(5) . . . . ?
N2 Si1 C32 C39 49.10(9) . . . . ?
Cl1 Si1 C32 C39 -70.51(8) . . . . ?
Si2 Si1 C32 C39 171.21(9) . . . . ?
C32 C31 C33 C34 -137.41(11) . . . . ?
Si2 C31 C33 C34 39.40(14) . . . . ?
C32 C31 C33 C38 46.34(15) . . . . ?
Si2 C31 C33 C38 -136.85(10) . . . . ?
C38 C33 C34 C35 -1.94(17) . . . . ?
C31 C33 C34 C35 -178.29(11) . . . . ?
C33 C34 C35 C36 1.7(2) . . . . ?
C34 C35 C36 C37 0.1(2) . . . . ?
C35 C36 C37 C38 -1.5(3) . . . . ?
C36 C37 C38 C33 1.3(3) . . . . ?
C34 C33 C38 C37 0.5(2) . . . . ?
C31 C33 C38 C37 176.89(13) . . . . ?
C31 C32 C39 C44 -133.97(10) . . . . ?
Si1 C32 C39 C44 42.77(13) . . . . ?
C31 C32 C39 C40 50.77(14) . . . . ?
Si1 C32 C39 C40 -132.49(9) . . . . ?
C44 C39 C40 C41 0.05(16) . . . . ?
C32 C39 C40 C41 175.53(10) . . . . ?
C39 C40 C41 C42 1.63(19) . . . . ?
C40 C41 C42 C43 -1.3(2) . . . . ?
C41 C42 C43 C44 -0.75(19) . . . . ?
C42 C43 C44 C39 2.48(18) . . . . ?
C40 C39 C44 C43 -2.09(15) . . . . ?
C32 C39 C44 C43 -177.47(10) . . . . ?
